data_7207435
loop_
_publ_author_name
'Xi, He'
'Yuan, Chun-Xue'
'Li, Ye-Xin'
'Liu, Yang'
'Tao, Xu-Tang'

_publ_section_title
;
 Crystal structures and solid-state fluorescence of BODIPY dyes based on
 \L-shaped Tr\"oger's base
;
_journal_issue 6
_journal_name_full CrystEngComm
_journal_page_first 2087
_journal_paper_doi 10.1039/c2ce06260g
_journal_volume 14
_journal_year 2012
_chemical_formula_moiety 'C49 H56 B2 F4 N6'
_chemical_formula_sum 'C49 H56 B2 F4 N6'
_chemical_formula_weight 826.62
_chemical_name_systematic
;
?
;
_space_group_IT_number 2
_symmetry_cell_setting triclinic
_symmetry_space_group_name_Hall '-P 1'
_symmetry_space_group_name_H-M 'P -1'
_atom_sites_solution_hydrogens geom
_atom_sites_solution_primary direct
_atom_sites_solution_secondary difmap
_audit_creation_method SHELXL-97
_cell_angle_alpha 86.773(2)
_cell_angle_beta 86.541(2)
_cell_angle_gamma 86.636(2)
_cell_formula_units_Z 2
_cell_length_a 8.6642(3)
_cell_length_b 11.7031(4)
_cell_length_c 22.3567(6)
_cell_measurement_reflns_used 8854
_cell_measurement_temperature 293(2)
_cell_measurement_theta_max 26.00
_cell_measurement_theta_min 3.17
_cell_volume 2255.73(13)
_computing_cell_refinement
;
CrysAlisPro, Oxford Diffraction Ltd.,
Version 1.171.33.66 (release 28-04-2010 CrysAlis171 .NET)
(compiled Apr 28 2010,14:27:37)
;
_computing_data_collection
;
CrysAlisPro, Oxford Diffraction Ltd.,
Version 1.171.33.66 (release 28-04-2010 CrysAlis171 .NET)
(compiled Apr 28 2010,14:27:37)
;
_computing_data_reduction
;
CrysAlisPro, Oxford Diffraction Ltd.,
Version 1.171.33.66 (release 28-04-2010 CrysAlis171 .NET)
(compiled Apr 28 2010,14:27:37)
;
_computing_molecular_graphics
;
O. V. Dolomanov, L. J. Bourhis, R. J. Gildea, J. A. K. Howard and H. Puschmann,
OLEX2: a complete structure solution, refinement and analysis program.
J. Appl. Cryst. (2009). 42, 339-341.
;
_computing_publication_material
;
O. V. Dolomanov, L. J. Bourhis, R. J. Gildea, J. A. K. Howard and H. Puschmann,
OLEX2: a complete structure solution, refinement and analysis program.
J. Appl. Cryst. (2009). 42, 339-341.
;
_computing_structure_refinement 'SHELXL-97 (Sheldrick, 1997)'
_computing_structure_solution 'SHELXS-97 (Sheldrick, 1990)'
_diffrn_ambient_temperature 293(2)
_diffrn_detector_area_resol_mean 16.0355
_diffrn_measured_fraction_theta_full 0.996
_diffrn_measured_fraction_theta_max 0.996
_diffrn_measurement_device_type 'Xcalibur, Eos, Gemini'
_diffrn_measurement_method '\w scans'
_diffrn_radiation_monochromator graphite
_diffrn_radiation_source 'fine-focus sealed tube'
_diffrn_radiation_type MoK\a
_diffrn_radiation_wavelength 0.71073
_diffrn_reflns_av_R_equivalents 0.0280
_diffrn_reflns_av_sigmaI/netI 0.0405
_diffrn_reflns_limit_h_max 10
_diffrn_reflns_limit_h_min -10
_diffrn_reflns_limit_k_max 14
_diffrn_reflns_limit_k_min -14
_diffrn_reflns_limit_l_max 27
_diffrn_reflns_limit_l_min -27
_diffrn_reflns_number 27297
_diffrn_reflns_theta_full 26.00
_diffrn_reflns_theta_max 26.00
_diffrn_reflns_theta_min 3.17
_exptl_absorpt_coefficient_mu 0.083
_exptl_absorpt_correction_T_max 0.9869
_exptl_absorpt_correction_T_min 0.9788
_exptl_absorpt_correction_type multi-scan
_exptl_absorpt_process_details
;
CrysAlisPro, Oxford Diffraction Ltd.,
Version 1.171.33.66 (release 28-04-2010 CrysAlis171 .NET)
(compiled Apr 28 2010,14:27:37)
Empirical absorption correction using spherical harmonics,
implemented in SCALE3 ABSPACK scaling algorithm.
;
_exptl_crystal_colour red
_exptl_crystal_density_diffrn 1.217
_exptl_crystal_density_method 'not measured'
_exptl_crystal_description plate
_exptl_crystal_F_000 876
_exptl_crystal_size_max 0.26
_exptl_crystal_size_mid 0.25
_exptl_crystal_size_min 0.16
_refine_diff_density_max 0.174
_refine_diff_density_min -0.169
_refine_diff_density_rms 0.029
_refine_ls_extinction_method none
_refine_ls_goodness_of_fit_ref 0.954
_refine_ls_hydrogen_treatment constr
_refine_ls_matrix_type full
_refine_ls_number_parameters 567
_refine_ls_number_reflns 8854
_refine_ls_number_restraints 12
_refine_ls_restrained_S_all 0.953
_refine_ls_R_factor_all 0.0747
_refine_ls_R_factor_gt 0.0424
_refine_ls_shift/su_max 0.003
_refine_ls_shift/su_mean 0.000
_refine_ls_structure_factor_coef Fsqd
_refine_ls_weighting_details 'calc w=1/[\s^2^(Fo^2^)+(0.0665P)^2^+0.0000P] where P=(Fo^2^+2Fc^2^)/3'
_refine_ls_weighting_scheme calc
_refine_ls_wR_factor_gt 0.1070
_refine_ls_wR_factor_ref 0.1152
_reflns_number_gt 5504
_reflns_number_total 8854
_reflns_threshold_expression >2sigma(I)
_cod_data_source_file c2ce06260g.txt
_cod_data_source_block 100903b_lyx_xh2
_cod_original_cell_volume 2255.72(12)
_cod_database_code 7207435

loop_
_symmetry_equiv_pos_as_xyz
'x, y, z'
'-x, -y, -z'

loop_
_atom_site_label
_atom_site_type_symbol
_atom_site_fract_x
_atom_site_fract_y
_atom_site_fract_z
_atom_site_U_iso_or_equiv
_atom_site_adp_type
_atom_site_occupancy
_atom_site_symmetry_multiplicity
_atom_site_calc_flag
_atom_site_refinement_flags
_atom_site_disorder_assembly
_atom_site_disorder_group
N4 N 0.47171(14) 0.03749(10) 0.42288(5) 0.0409(3) Uani 1 1 d . . .
N6 N 1.16141(14) -0.43081(10) 0.40152(6) 0.0446(3) Uani 1 1 d . . .
N3 N 0.28597(13) -0.09029(10) 0.39243(5) 0.0402(3) Uani 1 1 d . . .
C22 C 0.34827(16) 0.07912(12) 0.32672(6) 0.0361(3) Uani 1 1 d . . .
C27 C 0.59115(16) -0.04643(12) 0.40597(6) 0.0347(3) Uani 1 1 d . . .
C34 C 1.04635(16) -0.34508(12) 0.41342(7) 0.0403(4) Uani 1 1 d . . .
F1 F 0.21853(13) 0.43109(9) 0.05396(4) 0.0760(3) Uani 1 1 d . . .
N5 N 1.10871(15) -0.40864(12) 0.29367(6) 0.0534(4) Uani 1 1 d . . .
C28 C 0.55853(16) -0.15859(12) 0.39590(6) 0.0351(3) Uani 1 1 d . . .
C32 C 0.74470(17) -0.01561(13) 0.40062(7) 0.0407(4) Uani 1 1 d . . .
H32 H 0.7666 0.0600 0.4056 0.049 Uiso 1 1 calc R . .
C30 C 0.83309(17) -0.20795(13) 0.38021(6) 0.0400(4) Uani 1 1 d . . .
C31 C 0.86400(17) -0.09460(13) 0.38813(7) 0.0433(4) Uani 1 1 d . . .
H31 H 0.9656 -0.0724 0.3849 0.052 Uiso 1 1 calc R . .
C23 C 0.32972(17) 0.14120(13) 0.27274(7) 0.0418(4) Uani 1 1 d . . .
H23 H 0.3650 0.2149 0.2679 0.050 Uiso 1 1 calc R . .
C33 C 0.96050(16) -0.29555(12) 0.36677(7) 0.0407(4) Uani 1 1 d . . .
C21 C 0.28811(15) -0.02906(12) 0.33508(6) 0.0357(3) Uani 1 1 d . . .
F3 F 1.18780(15) -0.59220(9) 0.33909(5) 0.0871(4) Uani 1 1 d . . .
F4 F 1.36522(12) -0.45704(11) 0.32591(5) 0.0871(4) Uani 1 1 d . . .
F2 F 0.13409(14) 0.28568(11) 0.00462(4) 0.0859(4) Uani 1 1 d . . .
N1 N 0.06539(16) 0.29350(11) 0.11022(6) 0.0509(4) Uani 1 1 d . . .
C24 C 0.43839(18) 0.12559(12) 0.37509(7) 0.0432(4) Uani 1 1 d . . .
H24A H 0.5350 0.1532 0.3573 0.052 Uiso 1 1 calc R . .
H24B H 0.3792 0.1899 0.3923 0.052 Uiso 1 1 calc R . .
C20 C 0.22423(17) -0.07635(14) 0.28724(7) 0.0457(4) Uani 1 1 d . . .
H20 H 0.1894 -0.1502 0.2917 0.055 Uiso 1 1 calc R . .
C9 C 0.23538(19) 0.16674(13) 0.16919(7) 0.0453(4) Uani 1 1 d . . .
C42 C 0.99054(17) -0.32594(13) 0.30762(7) 0.0462(4) Uani 1 1 d . . .
C35 C 1.04074(17) -0.32842(13) 0.47595(7) 0.0435(4) Uani 1 1 d . . .
C19 C 0.21205(19) -0.01489(14) 0.23338(7) 0.0499(4) Uani 1 1 d . . .
H19 H 0.1711 -0.0482 0.2015 0.060 Uiso 1 1 calc R . .
C37 C 1.15161(17) -0.40448(13) 0.50062(7) 0.0447(4) Uani 1 1 d . . .
N2 N 0.33520(17) 0.24238(12) 0.07261(6) 0.0540(4) Uani 1 1 d . . .
C18 C 0.26006(18) 0.09615(13) 0.22597(7) 0.0440(4) Uani 1 1 d . . .
C26 C 0.39268(16) -0.19234(13) 0.39434(7) 0.0419(4) Uani 1 1 d . . .
H26A H 0.3821 -0.2358 0.3593 0.050 Uiso 1 1 calc R . .
H26B H 0.3665 -0.2408 0.4297 0.050 Uiso 1 1 calc R . .
C25 C 0.32673(18) -0.01737(14) 0.43908(7) 0.0478(4) Uani 1 1 d . . .
H25B H 0.3369 -0.0632 0.4763 0.057 Uiso 1 1 calc R . .
H25A H 0.2443 0.0411 0.4456 0.057 Uiso 1 1 calc R . .
C10 C 0.0924(2) 0.22649(14) 0.16281(7) 0.0496(4) Uani 1 1 d . . .
C8 C 0.3552(2) 0.17261(14) 0.12484(7) 0.0493(4) Uani 1 1 d . . .
C40 C 1.22325(18) -0.46551(13) 0.45381(8) 0.0475(4) Uani 1 1 d . . .
C38 C 1.1896(2) -0.41816(14) 0.56525(8) 0.0568(5) Uani 1 1 d . . .
H38B H 1.2532 -0.4884 0.5713 0.068 Uiso 1 1 calc R . .
H38A H 1.0943 -0.4257 0.5898 0.068 Uiso 1 1 calc R . .
C43 C 0.9280(2) -0.28266(15) 0.25284(8) 0.0541(4) Uani 1 1 d . . .
C6 C 0.5069(2) 0.11872(15) 0.12016(8) 0.0558(4) Uani 1 1 d . . .
C36 C 0.9401(2) -0.24463(15) 0.51108(8) 0.0602(5) Uani 1 1 d . . .
H36B H 0.9860 -0.1717 0.5084 0.090 Uiso 1 1 calc R . .
H36C H 0.9303 -0.2721 0.5523 0.090 Uiso 1 1 calc R . .
H36A H 0.8395 -0.2364 0.4950 0.090 Uiso 1 1 calc R . .
C11 C -0.0426(2) 0.23724(15) 0.20186(8) 0.0553(4) Uani 1 1 d . . .
C41 C 1.3514(2) -0.55662(16) 0.45636(10) 0.0701(6) Uani 1 1 d . . .
H41A H 1.3330 -0.6152 0.4297 0.105 Uiso 1 1 calc R . .
H41C H 1.3554 -0.5896 0.4966 0.105 Uiso 1 1 calc R . .
H41B H 1.4481 -0.5236 0.4445 0.105 Uiso 1 1 calc R . .
C16 C -0.0796(2) 0.34199(15) 0.11586(8) 0.0583(5) Uani 1 1 d . . .
C45 C 1.0098(2) -0.33999(17) 0.20733(8) 0.0638(5) Uani 1 1 d . B .
C3 C 0.5758(2) 0.15712(16) 0.06585(8) 0.0608(5) Uani 1 1 d . . .
C13 C -0.1494(2) 0.30897(16) 0.17200(9) 0.0608(5) Uani 1 1 d . . .
C46 C 1.1193(2) -0.41682(17) 0.23388(9) 0.0639(5) Uani 1 1 d . . .
C39 C 1.2739(2) -0.31962(16) 0.58619(9) 0.0682(5) Uani 1 1 d . . .
H39B H 1.3603 -0.3042 0.5586 0.102 Uiso 1 1 calc R . .
H39C H 1.3104 -0.3394 0.6253 0.102 Uiso 1 1 calc R . .
H39A H 1.2045 -0.2527 0.5880 0.102 Uiso 1 1 calc R . .
C12 C -0.0708(2) 0.18597(19) 0.26440(9) 0.0787(6) Uani 1 1 d . . .
H12A H -0.0600 0.1039 0.2639 0.118 Uiso 1 1 calc R . .
H12B H -0.1736 0.2087 0.2793 0.118 Uiso 1 1 calc R . .
H12C H 0.0031 0.2125 0.2900 0.118 Uiso 1 1 calc R . .
C2 C 0.4677(2) 0.23265(16) 0.03787(8) 0.0617(5) Uani 1 1 d . . .
C44 C 0.8007(2) -0.19369(18) 0.24311(9) 0.0765(6) Uani 1 1 d . . .
H44A H 0.7888 -0.1799 0.2009 0.115 Uiso 1 1 calc R . .
H44C H 0.8253 -0.1239 0.2601 0.115 Uiso 1 1 calc R . .
H44B H 0.7058 -0.2198 0.2621 0.115 Uiso 1 1 calc R . .
B1 B 0.1872(3) 0.31508(18) 0.05827(8) 0.0560(5) Uani 1 1 d . . .
C14 C -0.3068(2) 0.35061(19) 0.19589(10) 0.0792(6) Uani 1 1 d . . .
H14B H -0.3510 0.2907 0.2222 0.095 Uiso 1 1 calc R . .
H14A H -0.3735 0.3658 0.1627 0.095 Uiso 1 1 calc R . .
C4 C 0.7350(2) 0.12158(18) 0.03990(10) 0.0781(6) Uani 1 1 d . . .
H4B H 0.8045 0.1083 0.0723 0.094 Uiso 1 1 calc R . .
H4A H 0.7732 0.1838 0.0137 0.094 Uiso 1 1 calc R . .
C7 C 0.5838(2) 0.03479(18) 0.16375(9) 0.0771(6) Uani 1 1 d . . .
H7C H 0.5896 0.0695 0.2014 0.116 Uiso 1 1 calc R . .
H7B H 0.6863 0.0133 0.1481 0.116 Uiso 1 1 calc R . .
H7A H 0.5245 -0.0321 0.1697 0.116 Uiso 1 1 calc R . .
C17 C -0.1489(2) 0.41810(17) 0.06741(9) 0.0770(6) Uani 1 1 d . . .
H17C H -0.1247 0.4959 0.0723 0.116 Uiso 1 1 calc R . .
H17B H -0.2592 0.4127 0.0698 0.116 Uiso 1 1 calc R . .
H17A H -0.1073 0.3946 0.0290 0.116 Uiso 1 1 calc R . .
C1 C 0.4875(3) 0.2973(2) -0.02177(9) 0.0906(7) Uani 1 1 d . . .
H1A H 0.3999 0.2875 -0.0449 0.136 Uiso 1 1 calc R . .
H1B H 0.5801 0.2684 -0.0429 0.136 Uiso 1 1 calc R . .
H1C H 0.4953 0.3772 -0.0156 0.136 Uiso 1 1 calc R . .
C47 C 1.2328(3) -0.4984(2) 0.20328(10) 0.0992(8) Uani 1 1 d . . .
H47A H 1.1955 -0.5158 0.1654 0.149 Uiso 1 1 calc R . .
H47C H 1.2450 -0.5677 0.2280 0.149 Uiso 1 1 calc R . .
H47B H 1.3308 -0.4642 0.1967 0.149 Uiso 1 1 calc R . .
C5 C 0.7372(3) 0.0146(2) 0.00491(13) 0.1138(9) Uani 1 1 d . . .
H5A H 0.6711 0.0278 -0.0280 0.171 Uiso 1 1 calc R . .
H5B H 0.7007 -0.0477 0.0307 0.171 Uiso 1 1 calc R . .
H5C H 0.8410 -0.0044 -0.0102 0.171 Uiso 1 1 calc R . .
C15 C -0.3032(3) 0.4591(2) 0.23043(13) 0.1121(9) Uani 1 1 d . . .
H15A H -0.2805 0.5227 0.2029 0.168 Uiso 1 1 calc R . .
H15B H -0.2246 0.4489 0.2591 0.168 Uiso 1 1 calc R . .
H15C H -0.4021 0.4740 0.2510 0.168 Uiso 1 1 calc R . .
C29 C 0.68025(17) -0.23793(13) 0.38400(6) 0.0396(4) Uani 1 1 d . . .
H29 H 0.6587 -0.3134 0.3784 0.048 Uiso 1 1 calc R . .
B2 B 1.2097(2) -0.47567(18) 0.33952(10) 0.0564(5) Uani 1 1 d . . .
C48 C 0.9884(3) -0.3225(2) 0.14095(9) 0.0859(7) Uani 1 1 d . . .
H48A H 0.8784 -0.3163 0.1346 0.103 Uiso 1 1 calc R A 1
H48B H 1.0324 -0.3896 0.1212 0.103 Uiso 1 1 calc R A 1
C49B C 1.142(7) -0.277(6) 0.1134(14) 0.125(3) Uani 0.109(18) 1 d PU B 2
H49B H 1.1636 -0.3057 0.0744 0.188 Uiso 0.109(18) 1 calc PR B 2
H49C H 1.2242 -0.3010 0.1388 0.188 Uiso 0.109(18) 1 calc PR B 2
H49A H 1.1325 -0.1943 0.1100 0.188 Uiso 0.109(18) 1 calc PR B 2
C49A C 1.0624(12) -0.2168(8) 0.11181(15) 0.125(3) Uani 0.891(18) 1 d PU B 1
H49E H 1.0487 -0.2131 0.0694 0.188 Uiso 0.891(18) 1 calc PR B 1
H49F H 1.1710 -0.2213 0.1186 0.188 Uiso 0.891(18) 1 calc PR B 1
H49D H 1.0142 -0.1493 0.1290 0.188 Uiso 0.891(18) 1 calc PR B 1

loop_
_atom_site_aniso_label
_atom_site_aniso_U_11
_atom_site_aniso_U_22
_atom_site_aniso_U_33
_atom_site_aniso_U_23
_atom_site_aniso_U_13
_atom_site_aniso_U_12
N4 0.0429(8) 0.0451(8) 0.0346(7) -0.0084(6) -0.0035(5) 0.0072(6)
N6 0.0324(7) 0.0362(7) 0.0657(9) -0.0135(6) -0.0003(6) 0.0022(6)
N3 0.0330(7) 0.0481(8) 0.0377(7) 0.0044(6) 0.0040(5) 0.0006(6)
C22 0.0347(8) 0.0357(9) 0.0375(8) -0.0041(6) -0.0023(6) 0.0039(7)
C27 0.0377(8) 0.0372(9) 0.0286(7) -0.0029(6) -0.0008(6) 0.0038(7)
C34 0.0313(8) 0.0322(8) 0.0569(10) -0.0085(7) 0.0061(7) -0.0012(7)
F1 0.1009(9) 0.0571(7) 0.0663(7) 0.0136(5) 0.0039(6) 0.0021(6)
N5 0.0449(8) 0.0533(9) 0.0635(10) -0.0239(7) 0.0050(7) -0.0021(7)
C28 0.0360(8) 0.0345(8) 0.0335(8) 0.0042(6) 0.0009(6) -0.0002(7)
C32 0.0435(9) 0.0314(8) 0.0479(9) -0.0060(7) -0.0023(7) -0.0038(7)
C30 0.0364(9) 0.0374(9) 0.0450(9) -0.0015(7) 0.0039(7) 0.0020(7)
C31 0.0340(8) 0.0413(10) 0.0542(10) -0.0027(7) 0.0025(7) -0.0041(7)
C23 0.0438(9) 0.0350(9) 0.0467(9) -0.0001(7) -0.0063(7) -0.0019(7)
C33 0.0342(8) 0.0322(8) 0.0553(10) -0.0062(7) 0.0072(7) -0.0046(7)
C21 0.0299(8) 0.0391(9) 0.0372(8) -0.0004(6) 0.0019(6) 0.0005(7)
F3 0.1138(9) 0.0479(7) 0.1018(9) -0.0335(6) -0.0129(7) 0.0126(6)
F4 0.0429(6) 0.1230(10) 0.0953(8) -0.0352(7) 0.0122(5) 0.0091(6)
F2 0.1041(9) 0.1110(9) 0.0435(6) -0.0130(6) -0.0242(6) 0.0163(7)
N1 0.0585(9) 0.0513(8) 0.0427(8) 0.0027(6) -0.0136(7) 0.0046(7)
C24 0.0478(9) 0.0368(9) 0.0454(9) -0.0099(7) -0.0084(7) 0.0083(7)
C20 0.0452(9) 0.0426(9) 0.0503(10) 0.0013(7) -0.0066(7) -0.0105(7)
C9 0.0538(10) 0.0452(9) 0.0372(9) -0.0015(7) -0.0077(7) -0.0005(8)
C42 0.0371(9) 0.0422(9) 0.0594(11) -0.0108(8) 0.0049(7) -0.0042(7)
C35 0.0369(9) 0.0341(9) 0.0587(10) -0.0044(7) 0.0061(7) -0.0036(7)
C19 0.0572(10) 0.0521(11) 0.0428(9) -0.0049(8) -0.0123(8) -0.0111(8)
C37 0.0393(9) 0.0319(9) 0.0632(11) -0.0034(7) -0.0013(8) -0.0063(7)
N2 0.0667(10) 0.0584(9) 0.0354(7) 0.0022(6) -0.0011(7) 0.0034(7)
C18 0.0454(9) 0.0459(10) 0.0403(9) 0.0023(7) -0.0062(7) -0.0002(8)
C26 0.0390(9) 0.0399(9) 0.0453(9) 0.0080(7) 0.0023(7) -0.0044(7)
C25 0.0434(9) 0.0617(11) 0.0358(9) -0.0025(8) 0.0050(7) 0.0103(8)
C10 0.0557(11) 0.0521(10) 0.0408(9) 0.0031(8) -0.0091(8) 0.0003(8)
C8 0.0590(11) 0.0480(10) 0.0405(9) 0.0015(7) -0.0059(8) 0.0011(8)
C40 0.0353(9) 0.0339(9) 0.0747(12) -0.0099(8) -0.0076(8) -0.0042(7)
C38 0.0532(11) 0.0455(10) 0.0717(12) 0.0015(9) -0.0067(9) -0.0048(8)
C43 0.0510(10) 0.0555(11) 0.0569(11) -0.0084(9) 0.0010(8) -0.0110(9)
C6 0.0596(12) 0.0537(11) 0.0533(11) -0.0015(8) -0.0026(9) 0.0016(9)
C36 0.0580(11) 0.0615(12) 0.0581(11) -0.0071(9) 0.0112(8) 0.0115(9)
C11 0.0531(11) 0.0589(11) 0.0529(10) 0.0027(8) -0.0024(8) -0.0005(9)
C41 0.0547(12) 0.0552(12) 0.1027(16) -0.0234(11) -0.0219(10) 0.0134(9)
C16 0.0596(12) 0.0539(11) 0.0627(12) -0.0025(9) -0.0211(9) 0.0027(9)
C45 0.0601(12) 0.0773(13) 0.0571(12) -0.0231(10) 0.0007(9) -0.0142(11)
C3 0.0628(12) 0.0609(12) 0.0576(11) -0.0051(9) 0.0059(9) -0.0009(10)
C13 0.0532(11) 0.0595(12) 0.0696(13) -0.0008(9) -0.0082(9) -0.0006(9)
C46 0.0562(12) 0.0730(13) 0.0656(13) -0.0332(10) 0.0038(9) -0.0084(10)
C39 0.0670(13) 0.0571(12) 0.0829(14) -0.0143(10) -0.0108(10) -0.0065(10)
C12 0.0678(13) 0.0972(16) 0.0654(13) 0.0145(11) 0.0139(10) 0.0067(12)
C2 0.0756(13) 0.0630(12) 0.0453(10) -0.0017(9) 0.0053(9) -0.0043(10)
C44 0.0861(15) 0.0815(15) 0.0594(12) 0.0044(10) -0.0065(10) 0.0105(12)
B1 0.0775(15) 0.0555(13) 0.0347(11) 0.0021(9) -0.0118(10) 0.0041(11)
C14 0.0502(12) 0.0819(15) 0.1033(17) 0.0060(13) -0.0035(11) 0.0045(11)
C4 0.0717(14) 0.0824(15) 0.0780(14) -0.0077(12) 0.0161(11) -0.0041(11)
C7 0.0639(13) 0.0820(14) 0.0806(14) 0.0133(11) -0.0024(10) 0.0176(11)
C17 0.0799(14) 0.0726(14) 0.0791(14) 0.0074(11) -0.0333(11) 0.0097(11)
C1 0.1066(18) 0.1067(18) 0.0530(12) 0.0164(12) 0.0152(11) -0.0006(14)
C47 0.0899(17) 0.122(2) 0.0885(16) -0.0614(15) 0.0051(13) 0.0165(15)
C5 0.0918(18) 0.104(2) 0.145(2) -0.0482(18) 0.0322(16) -0.0023(15)
C15 0.0740(17) 0.105(2) 0.155(3) -0.0313(18) 0.0252(15) 0.0072(15)
C29 0.0387(9) 0.0321(8) 0.0475(9) 0.0010(7) 0.0008(7) -0.0028(7)
B2 0.0406(12) 0.0484(13) 0.0813(15) -0.0257(11) 0.0010(10) 0.0058(9)
C48 0.0887(16) 0.1112(18) 0.0626(14) -0.0328(13) -0.0043(11) -0.0206(14)
C49B 0.141(5) 0.193(6) 0.0493(14) -0.003(2) -0.004(2) -0.076(5)
C49A 0.141(5) 0.193(6) 0.0493(14) -0.003(2) -0.004(2) -0.076(5)

loop_
_atom_type_symbol
_atom_type_description
_atom_type_scat_dispersion_real
_atom_type_scat_dispersion_imag
_atom_type_scat_source
C C 0.0033 0.0016 'International Tables Vol C Tables 4.2.6.8 and 6.1.1.4'
H H 0.0000 0.0000 'International Tables Vol C Tables 4.2.6.8 and 6.1.1.4'
B B 0.0013 0.0007 'International Tables Vol C Tables 4.2.6.8 and 6.1.1.4'
F F 0.0171 0.0103 'International Tables Vol C Tables 4.2.6.8 and 6.1.1.4'
N N 0.0061 0.0033 'International Tables Vol C Tables 4.2.6.8 and 6.1.1.4'

loop_
_geom_angle_atom_site_label_1
_geom_angle_atom_site_label_2
_geom_angle_atom_site_label_3
_geom_angle
C27 N4 C25 110.34(12)
C27 N4 C24 113.80(11)
C25 N4 C24 106.67(11)
C40 N6 C34 107.85(13)
C40 N6 B2 126.40(14)
C34 N6 B2 125.74(14)
C21 N3 C25 111.04(12)
C21 N3 C26 113.53(11)
C25 N3 C26 107.31(11)
C23 C22 C21 119.14(13)
C23 C22 C24 120.56(13)
C21 C22 C24 120.25(12)
C28 C27 C32 119.04(13)
C28 C27 N4 121.80(12)
C32 C27 N4 119.15(13)
C33 C34 N6 119.74(14)
C33 C34 C35 132.67(14)
N6 C34 C35 107.57(13)
C46 N5 C42 108.05(15)
C46 N5 B2 126.72(15)
C42 N5 B2 125.22(14)
C29 C28 C27 119.01(13)
C29 C28 C26 120.19(13)
C27 C28 C26 120.71(13)
C31 C32 C27 121.33(14)
C31 C32 H32 119.3
C27 C32 H32 119.3
C29 C30 C31 118.61(14)
C29 C30 C33 120.22(13)
C31 C30 C33 121.16(13)
C32 C31 C30 120.06(14)
C32 C31 H31 120.0
C30 C31 H31 120.0
C18 C23 C22 121.54(14)
C18 C23 H23 119.2
C22 C23 H23 119.2
C42 C33 C34 121.74(14)
C42 C33 C30 118.77(14)
C34 C33 C30 119.49(13)
C20 C21 C22 119.17(13)
C20 C21 N3 119.45(13)
C22 C21 N3 121.34(12)
C16 N1 C10 107.89(14)
C16 N1 B1 126.98(14)
C10 N1 B1 124.92(14)
N4 C24 C22 111.62(12)
N4 C24 H24A 109.3
C22 C24 H24A 109.3
N4 C24 H24B 109.3
C22 C24 H24B 109.3
H24A C24 H24B 108.0
C19 C20 C21 120.52(14)
C19 C20 H20 119.7
C21 C20 H20 119.7
C8 C9 C10 122.06(14)
C8 C9 C18 119.48(14)
C10 C9 C18 118.45(14)
C33 C42 N5 120.08(15)
C33 C42 C43 131.99(15)
N5 C42 C43 107.80(14)
C37 C35 C34 107.11(14)
C37 C35 C36 124.20(15)
C34 C35 C36 128.67(14)
C20 C19 C18 120.84(14)
C20 C19 H19 119.6
C18 C19 H19 119.6
C35 C37 C40 107.19(15)
C35 C37 C38 126.81(15)
C40 C37 C38 125.99(15)
C2 N2 C8 107.56(14)
C2 N2 B1 127.10(14)
C8 N2 B1 125.33(14)
C23 C18 C19 118.48(13)
C23 C18 C9 120.45(14)
C19 C18 C9 121.06(13)
N3 C26 C28 110.63(12)
N3 C26 H26A 109.5
C28 C26 H26A 109.5
N3 C26 H26B 109.5
C28 C26 H26B 109.5
H26A C26 H26B 108.1
N3 C25 N4 111.55(11)
N3 C25 H25B 109.3
N4 C25 H25B 109.3
N3 C25 H25A 109.3
N4 C25 H25A 109.3
H25B C25 H25A 108.0
C9 C10 N1 119.94(15)
C9 C10 C11 132.20(15)
N1 C10 C11 107.84(14)
C9 C8 N2 119.81(15)
C9 C8 C6 132.51(15)
N2 C8 C6 107.69(14)
N6 C40 C37 110.28(14)
N6 C40 C41 121.20(15)
C37 C40 C41 128.52(16)
C37 C38 C39 113.70(14)
C37 C38 H38B 108.8
C39 C38 H38B 108.8
C37 C38 H38A 108.8
C39 C38 H38A 108.8
H38B C38 H38A 107.7
C45 C43 C42 106.54(16)
C45 C43 C44 124.39(17)
C42 C43 C44 129.06(16)
C3 C6 C8 107.13(15)
C3 C6 C7 124.18(17)
C8 C6 C7 128.69(16)
C35 C36 H36B 109.5
C35 C36 H36C 109.5
H36B C36 H36C 109.5
C35 C36 H36A 109.5
H36B C36 H36A 109.5
H36C C36 H36A 109.5
C13 C11 C10 106.96(15)
C13 C11 C12 124.15(17)
C10 C11 C12 128.88(16)
C40 C41 H41A 109.5
C40 C41 H41C 109.5
H41A C41 H41C 109.5
C40 C41 H41B 109.5
H41A C41 H41B 109.5
H41C C41 H41B 109.5
N1 C16 C13 109.89(15)
N1 C16 C17 122.60(18)
C13 C16 C17 127.51(18)
C43 C45 C46 107.77(17)
C43 C45 C48 126.70(19)
C46 C45 C48 125.52(18)
C6 C3 C2 107.24(16)
C6 C3 C4 126.93(18)
C2 C3 C4 125.79(18)
C11 C13 C16 107.42(17)
C11 C13 C14 127.02(18)
C16 C13 C14 125.45(17)
N5 C46 C45 109.83(16)
N5 C46 C47 122.53(19)
C45 C46 C47 127.64(19)
C38 C39 H39B 109.5
C38 C39 H39C 109.5
H39B C39 H39C 109.5
C38 C39 H39A 109.5
H39B C39 H39A 109.5
H39C C39 H39A 109.5
C11 C12 H12A 109.5
C11 C12 H12B 109.5
H12A C12 H12B 109.5
C11 C12 H12C 109.5
H12A C12 H12C 109.5
H12B C12 H12C 109.5
N2 C2 C3 110.38(16)
N2 C2 C1 121.94(18)
C3 C2 C1 127.68(19)
C43 C44 H44A 109.5
C43 C44 H44C 109.5
H44A C44 H44C 109.5
C43 C44 H44B 109.5
H44A C44 H44B 109.5
H44C C44 H44B 109.5
F2 B1 F1 108.95(14)
F2 B1 N2 110.32(15)
F1 B1 N2 109.68(16)
F2 B1 N1 110.75(16)
F1 B1 N1 109.36(15)
N2 B1 N1 107.77(13)
C13 C14 C15 112.75(17)
C13 C14 H14B 109.0
C15 C14 H14B 109.0
C13 C14 H14A 109.0
C15 C14 H14A 109.0
H14B C14 H14A 107.8
C3 C4 C5 113.05(18)
C3 C4 H4B 109.0
C5 C4 H4B 109.0
C3 C4 H4A 109.0
C5 C4 H4A 109.0
H4B C4 H4A 107.8
C6 C7 H7C 109.5
C6 C7 H7B 109.5
H7C C7 H7B 109.5
C6 C7 H7A 109.5
H7C C7 H7A 109.5
H7B C7 H7A 109.5
C16 C17 H17C 109.5
C16 C17 H17B 109.5
H17C C17 H17B 109.5
C16 C17 H17A 109.5
H17C C17 H17A 109.5
H17B C17 H17A 109.5
C2 C1 H1A 109.5
C2 C1 H1B 109.5
H1A C1 H1B 109.5
C2 C1 H1C 109.5
H1A C1 H1C 109.5
H1B C1 H1C 109.5
C46 C47 H47A 109.5
C46 C47 H47C 109.5
H47A C47 H47C 109.5
C46 C47 H47B 109.5
H47A C47 H47B 109.5
H47C C47 H47B 109.5
C4 C5 H5A 109.5
C4 C5 H5B 109.5
H5A C5 H5B 109.5
C4 C5 H5C 109.5
H5A C5 H5C 109.5
H5B C5 H5C 109.5
C14 C15 H15A 109.5
C14 C15 H15B 109.5
H15A C15 H15B 109.5
C14 C15 H15C 109.5
H15A C15 H15C 109.5
H15B C15 H15C 109.5
C30 C29 C28 121.87(14)
C30 C29 H29 119.1
C28 C29 H29 119.1
F3 B2 F4 109.17(15)
F3 B2 N6 110.45(17)
F4 B2 N6 109.32(14)
F3 B2 N5 110.33(14)
F4 B2 N5 110.18(17)
N6 B2 N5 107.38(14)
C45 C48 C49A 114.02(19)
C45 C48 C49B 105.5(14)
C49A C48 C49B 36(3)
C45 C48 H48A 108.7
C49A C48 H48A 108.7
C49B C48 H48A 140.0
C45 C48 H48B 108.7
C49A C48 H48B 108.7
C49B C48 H48B 79.6
H48A C48 H48B 107.6
C48 C49B H49B 109.5
C48 C49B H49C 109.5
H49B C49B H49C 109.5
C48 C49B H49A 109.5
H49B C49B H49A 109.5
H49C C49B H49A 109.5
C48 C49A H49E 109.5
C48 C49A H49F 109.5
C48 C49A H49D 109.5

loop_
_geom_bond_atom_site_label_1
_geom_bond_atom_site_label_2
_geom_bond_distance
N4 C27 1.4331(18)
N4 C25 1.4612(19)
N4 C24 1.4718(18)
N6 C40 1.347(2)
N6 C34 1.3971(18)
N6 B2 1.536(2)
N3 C21 1.4329(17)
N3 C25 1.4562(19)
N3 C26 1.4671(18)
C22 C23 1.3860(19)
C22 C21 1.396(2)
C22 C24 1.514(2)
C27 C28 1.392(2)
C27 C32 1.395(2)
C34 C33 1.397(2)
C34 C35 1.420(2)
F1 B1 1.397(2)
N5 C46 1.343(2)
N5 C42 1.400(2)
N5 B2 1.539(3)
C28 C29 1.387(2)
C28 C26 1.5153(19)
C32 C31 1.372(2)
C32 H32 0.9300
C30 C29 1.386(2)
C30 C31 1.392(2)
C30 C33 1.491(2)
C31 H31 0.9300
C23 C18 1.383(2)
C23 H23 0.9300
C33 C42 1.394(2)
C21 C20 1.389(2)
F3 B2 1.388(2)
F4 B2 1.391(2)
F2 B1 1.379(2)
N1 C16 1.349(2)
N1 C10 1.3998(19)
N1 B1 1.542(3)
C24 H24A 0.9700
C24 H24B 0.9700
C20 C19 1.374(2)
C20 H20 0.9300
C9 C8 1.394(2)
C9 C10 1.398(2)
C9 C18 1.494(2)
C42 C43 1.424(2)
C35 C37 1.388(2)
C35 C36 1.498(2)
C19 C18 1.386(2)
C19 H19 0.9300
C37 C40 1.394(2)
C37 C38 1.499(2)
N2 C2 1.349(2)
N2 C8 1.4004(19)
N2 B1 1.537(2)
C26 H26A 0.9700
C26 H26B 0.9700
C25 H25B 0.9700
C25 H25A 0.9700
C10 C11 1.421(2)
C8 C6 1.425(2)
C40 C41 1.495(2)
C38 C39 1.511(2)
C38 H38B 0.9700
C38 H38A 0.9700
C43 C45 1.386(2)
C43 C44 1.489(3)
C6 C3 1.384(2)
C6 C7 1.500(2)
C36 H36B 0.9600
C36 H36C 0.9600
C36 H36A 0.9600
C11 C13 1.388(2)
C11 C12 1.502(2)
C41 H41A 0.9600
C41 H41C 0.9600
C41 H41B 0.9600
C16 C13 1.404(3)
C16 C17 1.495(2)
C45 C46 1.403(3)
C45 C48 1.508(3)
C3 C2 1.400(3)
C3 C4 1.508(3)
C13 C14 1.499(3)
C46 C47 1.493(3)
C39 H39B 0.9600
C39 H39C 0.9600
C39 H39A 0.9600
C12 H12A 0.9600
C12 H12B 0.9600
C12 H12C 0.9600
C2 C1 1.501(2)
C44 H44A 0.9600
C44 H44C 0.9600
C44 H44B 0.9600
C14 C15 1.525(3)
C14 H14B 0.9700
C14 H14A 0.9700
C4 C5 1.512(3)
C4 H4B 0.9700
C4 H4A 0.9700
C7 H7C 0.9600
C7 H7B 0.9600
C7 H7A 0.9600
C17 H17C 0.9600
C17 H17B 0.9600
C17 H17A 0.9600
C1 H1A 0.9600
C1 H1B 0.9600
C1 H1C 0.9600
C47 H47A 0.9600
C47 H47C 0.9600
C47 H47B 0.9600
C5 H5A 0.9600
C5 H5B 0.9600
C5 H5C 0.9600
C15 H15A 0.9600
C15 H15B 0.9600
C15 H15C 0.9600
C29 H29 0.9300
C48 C49A 1.523(5)
C48 C49B 1.54(4)
C48 H48A 0.9700
C48 H48B 0.9700
C49B H49B 0.9600
C49B H49C 0.9600
C49B H49A 0.9600
C49A H49E 0.9600
C49A H49F 0.9600
C49A H49D 0.9600

loop_
_geom_torsion_atom_site_label_1
_geom_torsion_atom_site_label_2
_geom_torsion_atom_site_label_3
_geom_torsion_atom_site_label_4
_geom_torsion
C25 N4 C27 C28 11.49(17)
C24 N4 C27 C28 -108.38(14)
C25 N4 C27 C32 -167.19(12)
C24 N4 C27 C32 72.94(15)
C40 N6 C34 C33 -178.52(12)
B2 N6 C34 C33 2.3(2)
C40 N6 C34 C35 0.17(16)
B2 N6 C34 C35 -179.00(14)
C32 C27 C28 C29 3.41(19)
N4 C27 C28 C29 -175.28(12)
C32 C27 C28 C26 -173.07(13)
N4 C27 C28 C26 8.24(19)
C28 C27 C32 C31 -2.7(2)
N4 C27 C32 C31 176.00(13)
C27 C32 C31 C30 0.3(2)
C29 C30 C31 C32 1.3(2)
C33 C30 C31 C32 -179.82(14)
C21 C22 C23 C18 -3.3(2)
C24 C22 C23 C18 174.11(14)
N6 C34 C33 C42 -2.7(2)
C35 C34 C33 C42 179.00(15)
N6 C34 C33 C30 177.22(13)
C35 C34 C33 C30 -1.1(2)
C29 C30 C33 C42 78.58(18)
C31 C30 C33 C42 -100.26(17)
C29 C30 C33 C34 -101.34(16)
C31 C30 C33 C34 79.82(18)
C23 C22 C21 C20 6.0(2)
C24 C22 C21 C20 -171.41(13)
C23 C22 C21 N3 -171.70(13)
C24 C22 C21 N3 10.9(2)
C25 N3 C21 C20 -167.70(13)
C26 N3 C21 C20 71.29(16)
C25 N3 C21 C22 10.03(18)
C26 N3 C21 C22 -110.98(15)
C27 N4 C24 C22 74.56(15)
C25 N4 C24 C22 -47.36(15)
C23 C22 C24 N4 -168.18(13)
C21 C22 C24 N4 9.24(19)
C22 C21 C20 C19 -3.8(2)
N3 C21 C20 C19 174.01(14)
C34 C33 C42 N5 0.4(2)
C30 C33 C42 N5 -179.50(12)
C34 C33 C42 C43 -174.84(15)
C30 C33 C42 C43 5.2(2)
C46 N5 C42 C33 -176.42(14)
B2 N5 C42 C33 2.4(2)
C46 N5 C42 C43 -0.12(17)
B2 N5 C42 C43 178.74(14)
C33 C34 C35 C37 178.19(14)
N6 C34 C35 C37 -0.27(16)
C33 C34 C35 C36 -3.1(3)
N6 C34 C35 C36 178.41(14)
C21 C20 C19 C18 -1.4(2)
C34 C35 C37 C40 0.26(16)
C36 C35 C37 C40 -178.49(14)
C34 C35 C37 C38 179.54(14)
C36 C35 C37 C38 0.8(2)
C22 C23 C18 C19 -1.7(2)
C22 C23 C18 C9 177.36(14)
C20 C19 C18 C23 4.1(2)
C20 C19 C18 C9 -174.99(15)
C8 C9 C18 C23 84.2(2)
C10 C9 C18 C23 -94.77(18)
C8 C9 C18 C19 -96.68(19)
C10 C9 C18 C19 84.3(2)
C21 N3 C26 C28 74.66(15)
C25 N3 C26 C28 -48.43(15)
C29 C28 C26 N3 -165.15(12)
C27 C28 C26 N3 11.29(18)
C21 N3 C25 N4 -52.00(16)
C26 N3 C25 N4 72.60(15)
C27 N4 C25 N3 -51.99(15)
C24 N4 C25 N3 72.09(15)
C8 C9 C10 N1 1.0(2)
C18 C9 C10 N1 179.95(13)
C8 C9 C10 C11 -177.31(17)
C18 C9 C10 C11 1.7(3)
C16 N1 C10 C9 -179.54(14)
B1 N1 C10 C9 -4.5(2)
C16 N1 C10 C11 -0.88(18)
B1 N1 C10 C11 174.12(15)
C10 C9 C8 N2 1.7(2)
C18 C9 C8 N2 -177.31(13)
C10 C9 C8 C6 -178.21(16)
C18 C9 C8 C6 2.8(3)
C2 N2 C8 C9 179.69(15)
B1 N2 C8 C9 -0.9(2)
C2 N2 C8 C6 -0.41(18)
B1 N2 C8 C6 179.01(15)
C34 N6 C40 C37 -0.01(16)
B2 N6 C40 C37 179.15(14)
C34 N6 C40 C41 -179.50(14)
B2 N6 C40 C41 -0.3(2)
C35 C37 C40 N6 -0.16(17)
C38 C37 C40 N6 -179.45(14)
C35 C37 C40 C41 179.28(16)
C38 C37 C40 C41 0.0(3)
C35 C37 C38 C39 -71.8(2)
C40 C37 C38 C39 107.40(19)
C33 C42 C43 C45 175.61(16)
N5 C42 C43 C45 -0.08(17)
C33 C42 C43 C44 -4.3(3)
N5 C42 C43 C44 -179.98(17)
C9 C8 C6 C3 -179.72(17)
N2 C8 C6 C3 0.40(19)
C9 C8 C6 C7 0.9(3)
N2 C8 C6 C7 -178.99(17)
C9 C10 C11 C13 179.27(17)
N1 C10 C11 C13 0.84(19)
C9 C10 C11 C12 0.8(3)
N1 C10 C11 C12 -177.67(18)
C10 N1 C16 C13 0.58(19)
B1 N1 C16 C13 -174.28(16)
C10 N1 C16 C17 -178.95(16)
B1 N1 C16 C17 6.2(3)
C42 C43 C45 C46 0.25(19)
C44 C43 C45 C46 -179.85(17)
C42 C43 C45 C48 -178.77(17)
C44 C43 C45 C48 1.1(3)
C8 C6 C3 C2 -0.2(2)
C7 C6 C3 C2 179.19(17)
C8 C6 C3 C4 -178.04(17)
C7 C6 C3 C4 1.4(3)
C10 C11 C13 C16 -0.5(2)
C12 C11 C13 C16 178.12(18)
C10 C11 C13 C14 -176.91(17)
C12 C11 C13 C14 1.7(3)
N1 C16 C13 C11 -0.1(2)
C17 C16 C13 C11 179.45(17)
N1 C16 C13 C14 176.44(16)
C17 C16 C13 C14 -4.1(3)
C42 N5 C46 C45 0.28(19)
B2 N5 C46 C45 -178.56(15)
C42 N5 C46 C47 -179.23(17)
B2 N5 C46 C47 1.9(3)
C43 C45 C46 N5 -0.3(2)
C48 C45 C46 N5 178.70(16)
C43 C45 C46 C47 179.15(19)
C48 C45 C46 C47 -1.8(3)
C8 N2 C2 C3 0.3(2)
B1 N2 C2 C3 -179.14(15)
C8 N2 C2 C1 -179.41(17)
B1 N2 C2 C1 1.2(3)
C6 C3 C2 N2 0.0(2)
C4 C3 C2 N2 177.81(17)
C6 C3 C2 C1 179.6(2)
C4 C3 C2 C1 -2.5(3)
C2 N2 B1 F2 56.3(2)
C8 N2 B1 F2 -123.06(17)
C2 N2 B1 F1 -63.8(2)
C8 N2 B1 F1 116.93(17)
C2 N2 B1 N1 177.28(15)
C8 N2 B1 N1 -2.0(2)
C16 N1 B1 F2 -60.5(2)
C10 N1 B1 F2 125.50(16)
C16 N1 B1 F1 59.6(2)
C10 N1 B1 F1 -114.42(17)
C16 N1 B1 N2 178.79(14)
C10 N1 B1 N2 4.7(2)
C11 C13 C14 C15 86.5(3)
C16 C13 C14 C15 -89.3(2)
C6 C3 C4 C5 86.2(3)
C2 C3 C4 C5 -91.2(3)
C31 C30 C29 C28 -0.6(2)
C33 C30 C29 C28 -179.43(13)
C27 C28 C29 C30 -1.8(2)
C26 C28 C29 C30 174.68(13)
C40 N6 B2 F3 60.8(2)
C34 N6 B2 F3 -120.15(16)
C40 N6 B2 F4 -59.3(2)
C34 N6 B2 F4 119.72(16)
C40 N6 B2 N5 -178.81(13)
C34 N6 B2 N5 0.2(2)
C46 N5 B2 F3 -63.5(2)
C42 N5 B2 F3 117.84(17)
C46 N5 B2 F4 57.1(2)
C42 N5 B2 F4 -121.55(16)
C46 N5 B2 N6 176.07(15)
C42 N5 B2 N6 -2.6(2)
C43 C45 C48 C49A 78.3(6)
C46 C45 C48 C49A -100.6(6)
C43 C45 C48 C49B 116(3)
C46 C45 C48 C49B -63(3)
